data_2019779
loop_
_publ_author_name
'Mnguni, Malitsatsi J.'
'Lemmerer, Andreas'

_publ_section_title
;
 A structural study of 4-aminoantipyrine and six of its Schiff base
 derivatives
;
_journal_coeditor_code FN3185
_journal_issue 2
_journal_name_full 'Acta Crystallographica Section C'
_journal_page_first
;
;
_journal_paper_doi 10.1107/S2053229614027247
_journal_volume 71
_journal_year 2015
_chemical_formula_iupac 'C17 H21 N3 O3'
_chemical_formula_moiety 'C17 H21 N3 O3'
_chemical_formula_sum 'C17 H21 N3 O3'
_chemical_formula_weight 315.37
_chemical_name_systematic
;(<i>Z</i>)-Ethyl
3-[(1,5-dimethyl-3-oxo-2-phenyl-2,3-dihydro-1<i>H</i>-pyrazol-4-yl)amino]but-2-enoate
;
_space_group_IT_number 14
_symmetry_cell_setting monoclinic
_symmetry_space_group_name_Hall '-P 2ybc'
_symmetry_space_group_name_H-M 'P 1 21/c 1'
_audit_creation_method 'WinGX routine CIF_UPDATE'
_cell_angle_alpha 90
_cell_angle_beta 101.690(5)
_cell_angle_gamma 90
_cell_formula_units_Z 4
_cell_length_a 13.427(2)
_cell_length_b 10.1086(14)
_cell_length_c 12.2801(18)
_cell_measurement_reflns_used 9952
_cell_measurement_temperature 173(2)
_cell_measurement_theta_max 28.28
_cell_measurement_theta_min 3.39
_cell_volume 1632.2(4)
_computing_cell_refinement
;
SAINT-Plus (Bruker, 2007)
;
_computing_data_collection
;
APEX3 (Bruker, 2007)
;
_computing_data_reduction
;
SAINT-Plus (Bruker 2007)
;
_computing_molecular_graphics
;
ORTEP-3 for Windows (Farrugia, 2012) and DIAMOND (Brandenburg,
1999)
;
_computing_publication_material
;
WinGX (Farrugia, 2012) and PLATON (Spek, 2009)
;
_computing_structure_refinement
;
SHELXL2014 (Sheldrick, 2008)
;
_computing_structure_solution
;
SHELXS97 (Sheldrick, 2008)
;
_diffrn_ambient_temperature 173(2)
_diffrn_measured_fraction_theta_full 0.996
_diffrn_measured_fraction_theta_max 0.997
_diffrn_measurement_device_type 'Bruker D8 Venture Photon'
_diffrn_measurement_method '\w scans'
_diffrn_radiation_type MoK\a
_diffrn_radiation_wavelength 0.71073
_diffrn_reflns_av_R_equivalents 0.0206
_diffrn_reflns_limit_h_max 17
_diffrn_reflns_limit_h_min -17
_diffrn_reflns_limit_k_max 13
_diffrn_reflns_limit_k_min -13
_diffrn_reflns_limit_l_max 16
_diffrn_reflns_limit_l_min -16
_diffrn_reflns_number 20796
_diffrn_reflns_theta_full 25.242
_diffrn_reflns_theta_max 27.998
_diffrn_reflns_theta_min 3.428
_diffrn_standards_number 0
_exptl_absorpt_coefficient_mu 0.089
_exptl_absorpt_correction_T_max 0.97
_exptl_absorpt_correction_T_min 0.96
_exptl_absorpt_correction_type multi-scan
_exptl_absorpt_process_details
;
(SADABS; Sheldrick, 1996)
;
_exptl_crystal_colour brown
_exptl_crystal_density_diffrn 1.283
_exptl_crystal_density_meas 0
_exptl_crystal_description block
_exptl_crystal_F_000 672
_exptl_crystal_size_max 0.42
_exptl_crystal_size_mid 0.39
_exptl_crystal_size_min 0.31
_refine_diff_density_max 0.304
_refine_diff_density_min -0.258
_refine_ls_extinction_method none
_refine_ls_goodness_of_fit_ref 1.036
_refine_ls_hydrogen_treatment mixed
_refine_ls_matrix_type full
_refine_ls_number_parameters 216
_refine_ls_number_reflns 3921
_refine_ls_number_restraints 0
_refine_ls_restrained_S_all 1.036
_refine_ls_R_factor_gt 0.0397
_refine_ls_shift/su_max 0.001
_refine_ls_structure_factor_coef Fsqd
_refine_ls_weighting_details 'w=1/[\s^2^(Fo^2^)+(0.0661P)^2^+0.4416P] where P=(Fo^2^+2Fc^2^)/3'
_refine_ls_weighting_scheme calc
_refine_ls_wR_factor_ref 0.1145
_reflns_number_gt 3494
_reflns_number_total 3921
_reflns_threshold_expression 'I > 2\s(I)'
_cod_data_source_file fn3185sup1.cif
_cod_data_source_block III
_cod_original_sg_symbol_H-M 'P 21/c'
_cod_database_code 2019779
_cod_database_fobs_code 2019779

loop_
_space_group_symop_operation_xyz
'x, y, z'
'-x, y+1/2, -z+1/2'
'-x, -y, -z'
'x, -y-1/2, z-1/2'

loop_
_atom_site_type_symbol
_atom_site_label
_atom_site_fract_x
_atom_site_fract_y
_atom_site_fract_z
_atom_site_U_iso_or_equiv
_atom_site_adp_type
_atom_site_calc_flag
_atom_site_occupancy
C C1 0.50682(8) 0.24189(10) 0.49565(8) 0.0220(2) Uani d 1
C C2 0.56615(8) 0.34047(10) 0.45208(8) 0.0224(2) Uani d 1
C C3 0.50318(8) 0.41389(10) 0.37465(8) 0.0230(2) Uani d 1
C C4 0.52683(9) 0.52616(11) 0.30537(10) 0.0307(2) Uani d 1
H H4A 0.5958 0.5584 0.3353 0.046 Uiso calc 1
H H4B 0.4779 0.5978 0.3066 0.046 Uiso calc 1
H H4C 0.5223 0.496 0.2287 0.046 Uiso calc 1
C C5 0.33522(9) 0.36253(12) 0.25646(9) 0.0298(2) Uani d 1
H H5A 0.3317 0.449 0.2197 0.045 Uiso calc 1
H H5B 0.2673 0.3373 0.267 0.045 Uiso calc 1
H H5C 0.3601 0.2962 0.2102 0.045 Uiso calc 1
C C6 0.31891(8) 0.20442(10) 0.45872(8) 0.0218(2) Uani d 1
C C7 0.24395(8) 0.28769(11) 0.48285(9) 0.0262(2) Uani d 1
H H7 0.2516 0.381 0.48 0.031 Uiso calc 1
C C8 0.15768(9) 0.23323(13) 0.51115(10) 0.0326(3) Uani d 1
H H8 0.1057 0.2893 0.5273 0.039 Uiso calc 1
C C9 0.14749(9) 0.09698(14) 0.51584(10) 0.0357(3) Uani d 1
H H9 0.0889 0.0598 0.5361 0.043 Uiso calc 1
C C10 0.22245(10) 0.01499(12) 0.49106(10) 0.0342(3) Uani d 1
H H10 0.2146 -0.0783 0.4939 0.041 Uiso calc 1
C C11 0.30883(9) 0.06761(11) 0.46209(9) 0.0273(2) Uani d 1
H H11 0.3602 0.0113 0.4449 0.033 Uiso calc 1
C C12 0.74722(8) 0.34228(10) 0.44013(9) 0.0248(2) Uani d 1
C C13 0.72015(10) 0.29611(16) 0.32186(11) 0.0412(3) Uani d 1
H H13A 0.6707 0.2239 0.3158 0.062 Uiso calc 1
H H13B 0.7815 0.2646 0.2984 0.062 Uiso calc 1
H H13C 0.6905 0.3697 0.2741 0.062 Uiso calc 1
C C14 0.84661(8) 0.36475(11) 0.48936(9) 0.0265(2) Uani d 1
H H14 0.8971 0.353 0.4461 0.032 Uiso calc 1
C C15 0.87833(8) 0.40522(10) 0.60321(9) 0.0235(2) Uani d 1
C C16 1.02030(9) 0.46559(14) 0.74458(10) 0.0371(3) Uani d 1
H H16A 1.0937 0.4438 0.7636 0.044 Uiso calc 1
H H16B 0.9857 0.4142 0.7947 0.044 Uiso calc 1
C C17 1.00661(11) 0.61014(14) 0.76352(12) 0.0419(3) Uani d 1
H H17A 1.0376 0.6615 0.7114 0.063 Uiso calc 1
H H17B 1.0394 0.633 0.8399 0.063 Uiso calc 1
H H17C 0.9339 0.6306 0.7517 0.063 Uiso calc 1
N N1 0.40925(7) 0.25677(9) 0.43186(7) 0.0237(2) Uani d 1
N N2 0.40470(7) 0.37017(9) 0.36466(7) 0.0229(2) Uani d 1
N N3 0.67072(7) 0.35975(10) 0.49527(8) 0.0250(2) Uani d 1
H H3 0.6905(13) 0.3796(17) 0.5667(15) 0.049(4) Uiso d 1
O O1 0.53027(6) 0.16475(8) 0.57443(6) 0.02857(19) Uani d 1
O O2 0.82303(6) 0.41981(8) 0.67041(6) 0.02946(19) Uani d 1
O O3 0.97998(6) 0.42703(9) 0.63075(7) 0.0325(2) Uani d 1

loop_
_atom_site_aniso_label
_atom_site_aniso_U_11
_atom_site_aniso_U_22
_atom_site_aniso_U_33
_atom_site_aniso_U_12
_atom_site_aniso_U_13
_atom_site_aniso_U_23
C1 0.0195(5) 0.0245(5) 0.0215(4) 0.0030(4) 0.0030(4) -0.0016(4)
C2 0.0207(5) 0.0253(5) 0.0215(4) 0.0001(4) 0.0048(4) -0.0035(4)
C3 0.0244(5) 0.0239(5) 0.0214(5) 0.0012(4) 0.0066(4) -0.0027(4)
C4 0.0361(6) 0.0269(5) 0.0300(5) -0.0004(4) 0.0093(5) 0.0033(4)
C5 0.0282(6) 0.0387(6) 0.0201(5) 0.0037(4) -0.0009(4) 0.0012(4)
C6 0.0187(5) 0.0265(5) 0.0191(4) 0.0003(4) 0.0011(4) 0.0006(4)
C7 0.0238(5) 0.0271(5) 0.0267(5) 0.0033(4) 0.0028(4) -0.0004(4)
C8 0.0209(5) 0.0469(7) 0.0299(6) 0.0038(5) 0.0049(4) -0.0014(5)
C9 0.0252(6) 0.0515(7) 0.0295(6) -0.0124(5) 0.0030(4) 0.0033(5)
C10 0.0366(6) 0.0303(6) 0.0326(6) -0.0097(5) -0.0007(5) 0.0026(5)
C11 0.0275(5) 0.0261(5) 0.0264(5) 0.0018(4) 0.0011(4) -0.0011(4)
C12 0.0247(5) 0.0247(5) 0.0256(5) 0.0008(4) 0.0062(4) -0.0040(4)
C13 0.0280(6) 0.0633(9) 0.0321(6) 0.0019(6) 0.0058(5) -0.0218(6)
C14 0.0222(5) 0.0315(5) 0.0268(5) 0.0000(4) 0.0074(4) -0.0044(4)
C15 0.0217(5) 0.0218(5) 0.0264(5) 0.0001(4) 0.0033(4) 0.0020(4)
C16 0.0283(6) 0.0457(7) 0.0326(6) -0.0014(5) -0.0047(5) -0.0058(5)
C17 0.0436(7) 0.0443(7) 0.0383(7) -0.0091(6) 0.0095(6) -0.0053(6)
N1 0.0194(4) 0.0267(4) 0.0242(4) 0.0026(3) 0.0025(3) 0.0058(3)
N2 0.0233(4) 0.0255(4) 0.0194(4) 0.0023(3) 0.0028(3) 0.0034(3)
N3 0.0198(4) 0.0335(5) 0.0215(4) -0.0023(3) 0.0035(3) -0.0047(3)
O1 0.0248(4) 0.0322(4) 0.0275(4) 0.0056(3) 0.0024(3) 0.0074(3)
O2 0.0265(4) 0.0387(5) 0.0237(4) -0.0019(3) 0.0061(3) 0.0003(3)
O3 0.0213(4) 0.0433(5) 0.0315(4) -0.0017(3) 0.0018(3) -0.0070(3)

loop_
_atom_type_symbol
_atom_type_description
_atom_type_scat_dispersion_real
_atom_type_scat_dispersion_imag
_atom_type_scat_source
C C 0.0033 0.0016 'International Tables Vol C Tables 4.2.6.8 and 6.1.1.4'
H H 0 0 'International Tables Vol C Tables 4.2.6.8 and 6.1.1.4'
N N 0.0061 0.0033 'International Tables Vol C Tables 4.2.6.8 and 6.1.1.4'
O O 0.0106 0.006 'International Tables Vol C Tables 4.2.6.8 and 6.1.1.4'

loop_
_geom_angle_atom_site_label_1
_geom_angle_atom_site_label_2
_geom_angle_atom_site_label_3
_geom_angle
O1 C1 N1 124.87(10)
O1 C1 C2 130.90(10)
N1 C1 C2 104.11(9)
C3 C2 N3 128.24(10)
C3 C2 C1 108.94(9)
N3 C2 C1 122.53(9)
C2 C3 N2 109.74(9)
C2 C3 C4 129.89(10)
N2 C3 C4 120.37(9)
C3 C4 H4A 109.5
C3 C4 H4B 109.5
H4A C4 H4B 109.5
C3 C4 H4C 109.5
H4A C4 H4C 109.5
H4B C4 H4C 109.5
N2 C5 H5A 109.5
N2 C5 H5B 109.5
H5A C5 H5B 109.5
N2 C5 H5C 109.5
H5A C5 H5C 109.5
H5B C5 H5C 109.5
C7 C6 C11 121.12(10)
C7 C6 N1 120.86(10)
C11 C6 N1 118.00(9)
C8 C7 C6 119.36(11)
C8 C7 H7 120.3
C6 C7 H7 120.3
C9 C8 C7 119.90(11)
C9 C8 H8 120
C7 C8 H8 120
C10 C9 C8 120.22(11)
C10 C9 H9 119.9
C8 C9 H9 119.9
C9 C10 C11 120.66(11)
C9 C10 H10 119.7
C11 C10 H10 119.7
C10 C11 C6 118.73(10)
C10 C11 H11 120.6
C6 C11 H11 120.6
N3 C12 C14 121.96(10)
N3 C12 C13 117.81(10)
C14 C12 C13 120.22(10)
C12 C13 H13A 109.5
C12 C13 H13B 109.5
H13A C13 H13B 109.5
C12 C13 H13C 109.5
H13A C13 H13C 109.5
H13B C13 H13C 109.5
C12 C14 C15 123.23(10)
C12 C14 H14 118.4
C15 C14 H14 118.4
O2 C15 O3 121.93(10)
O2 C15 C14 126.09(10)
O3 C15 C14 111.98(9)
O3 C16 C17 112.31(11)
O3 C16 H16A 109.1
C17 C16 H16A 109.1
O3 C16 H16B 109.1
C17 C16 H16B 109.1
H16A C16 H16B 107.9
C16 C17 H17A 109.5
C16 C17 H17B 109.5
H17A C17 H17B 109.5
C16 C17 H17C 109.5
H17A C17 H17C 109.5
H17B C17 H17C 109.5
C1 N1 N2 110.02(8)
C1 N1 C6 125.40(9)
N2 N1 C6 120.11(8)
C3 N2 N1 106.42(8)
C3 N2 C5 121.50(9)
N1 N2 C5 115.71(9)
C12 N3 C2 126.39(9)
C12 N3 H3 114.8(11)
C2 N3 H3 118.6(11)
C15 O3 C16 116.46(9)

loop_
_geom_bond_atom_site_label_1
_geom_bond_atom_site_label_2
_geom_bond_distance
C1 O1 1.2328(13)
C1 N1 1.3916(13)
C1 C2 1.4446(14)
C2 C3 1.3579(15)
C2 N3 1.4102(14)
C3 N2 1.3759(14)
C3 C4 1.4906(15)
C4 H4A 0.98
C4 H4B 0.98
C4 H4C 0.98
C5 N2 1.4627(13)
C5 H5A 0.98
C5 H5B 0.98
C5 H5C 0.98
C6 C7 1.3893(15)
C6 C11 1.3910(15)
C6 N1 1.4220(13)
C7 C8 1.3887(16)
C7 H7 0.95
C8 C9 1.3864(19)
C8 H8 0.95
C9 C10 1.3844(19)
C9 H9 0.95
C10 C11 1.3864(17)
C10 H10 0.95
C11 H11 0.95
C12 N3 1.3515(14)
C12 C14 1.3679(16)
C12 C13 1.4985(15)
C13 H13A 0.98
C13 H13B 0.98
C13 H13C 0.98
C14 C15 1.4360(15)
C14 H14 0.95
C15 O2 1.2258(13)
C15 O3 1.3559(13)
C16 O3 1.4464(14)
C16 C17 1.4967(19)
C16 H16A 0.99
C16 H16B 0.99
C17 H17A 0.98
C17 H17B 0.98
C17 H17C 0.98
N1 N2 1.4066(12)
N3 H3 0.886(18)

loop_
_geom_hbond_atom_site_label_D
_geom_hbond_atom_site_label_H
_geom_hbond_atom_site_label_A
_geom_hbond_site_symmetry_A
_geom_hbond_distance_DH
_geom_hbond_distance_HA
_geom_hbond_distance_DA
_geom_hbond_angle_DHA
N3 H3 O2 . 0.886(18) 2.009(18) 2.7192(12) 136.0(10)
C11 H11 O1 3_656 0.95 2.35 3.2829(14) 167
C8 H8 O3 1_455 0.95 2.7 3.6206(15) 164

loop_
_geom_torsion_atom_site_label_1
_geom_torsion_atom_site_label_2
_geom_torsion_atom_site_label_3
_geom_torsion_atom_site_label_4
_geom_torsion
O1 C1 C2 C3 -171.19(11)
N1 C1 C2 C3 4.94(11)
O1 C1 C2 N3 3.12(17)
N1 C1 C2 N3 179.25(9)
N3 C2 C3 N2 -173.49(9)
C1 C2 C3 N2 0.40(11)
N3 C2 C3 C4 6.68(18)
C1 C2 C3 C4 -179.43(10)
C11 C6 C7 C8 0.22(16)
N1 C6 C7 C8 -178.58(9)
C6 C7 C8 C9 0.46(17)
C7 C8 C9 C10 -0.80(18)
C8 C9 C10 C11 0.47(18)
C9 C10 C11 C6 0.20(17)
C7 C6 C11 C10 -0.54(16)
N1 C6 C11 C10 178.29(9)
N3 C12 C14 C15 1.55(18)
C13 C12 C14 C15 -178.08(11)
C12 C14 C15 O2 2.80(18)
C12 C14 C15 O3 -177.10(10)
O1 C1 N1 N2 168.01(10)
C2 C1 N1 N2 -8.42(11)
O1 C1 N1 C6 11.97(17)
C2 C1 N1 C6 -164.46(9)
C7 C6 N1 C1 114.34(12)
C11 C6 N1 C1 -64.49(14)
C7 C6 N1 N2 -39.49(14)
C11 C6 N1 N2 141.68(10)
C2 C3 N2 N1 -5.57(11)
C4 C3 N2 N1 174.28(9)
C2 C3 N2 C5 -140.90(10)
C4 C3 N2 C5 38.95(14)
C1 N1 N2 C3 8.90(11)
C6 N1 N2 C3 166.40(9)
C1 N1 N2 C5 147.19(9)
C6 N1 N2 C5 -55.31(12)
C14 C12 N3 C2 179.44(10)
C13 C12 N3 C2 -0.92(17)
C3 C2 N3 C12 -69.82(16)
C1 C2 N3 C12 117.04(12)
O2 C15 O3 C16 1.37(16)
C14 C15 O3 C16 -178.72(10)
C17 C16 O3 C15 -81.62(13)
